data_4125559
loop_
_publ_author_name
'Zhao, Shasha'
'Zhao, Pei'
'Cai, Wenting'
'Bao, Lipiao'
'Chen, Muqing'
'Xie, Yunpeng'
'Zhao, Xiang'
'Lu, Xing'

_publ_section_title
;
 Stabilization of Giant Fullerenes C2(41)-C90, D3(85)-C92, C1(132)-C94,
 C2(157)-C96, and C1(175)-C98 by Encapsulation of a Large La2C2 Cluster:
 The Importance of Cluster-Cage Matching.
;
_journal_issue 13
_journal_name_full 'Journal of the American Chemical Society'
_journal_page_first 4724
_journal_page_last 4728
_journal_paper_doi 10.1021/jacs.6b11970
_journal_volume 139
_journal_year 2017
_chemical_formula_moiety 'C92, C36 H44 N4 Ni, C2 La2, 2(C6 H5 Cl)'
_chemical_formula_sum 'C142 H54 Cl2 La2 N4 Ni'
_chemical_formula_weight 2223.32
_chemical_name_common 'La2c2@D3-C92 Ni(OEP)'
_chemical_name_systematic 'La2c2@D3-C92 Ni(OEP)'
_space_group_crystal_system monoclinic
_space_group_IT_number 12
_space_group_name_Hall '-C 2y'
_space_group_name_H-M_alt 'C 1 2/m 1'
_symmetry_space_group_name_Hall '-C 2y'
_symmetry_space_group_name_H-M 'C 1 2/m 1'
_atom_sites_solution_hydrogens geom
_audit_creation_method SHELXL-2014/7
_cell_angle_alpha 90
_cell_angle_beta 97.945(2)
_cell_angle_gamma 90
_cell_formula_units_Z 4
_cell_length_a 25.684(2)
_cell_length_b 14.9762(12)
_cell_length_c 21.4659(17)
_cell_measurement_reflns_used 9979
_cell_measurement_temperature 173(2)
_cell_measurement_theta_max 28.344
_cell_measurement_theta_min 2.761
_cell_volume 8177.6(11)
_computing_cell_refinement 'SAINT (Bruker, 2014)'
_computing_data_collection 'Apex2 (Bruker, 2014)'
_computing_data_reduction 'SAINT (Bruker, 2014)'
_computing_publication_material 'SHELXL-2014/7 (Sheldrick, 2014)'
_computing_structure_refinement 'SHELXL-2014/7 (Sheldrick, 2014)'
_computing_structure_solution 'SHELXTL XT-2014/4 (Sheldrick, 2014)'
_diffrn_ambient_temperature 173(2)
_diffrn_detector_area_resol_mean 8.3
_diffrn_measured_fraction_theta_full 0.998
_diffrn_measured_fraction_theta_max 0.997
_diffrn_measurement_device_type 'Bruker D8 Quest'
_diffrn_measurement_method \w
_diffrn_radiation_type MoK\a
_diffrn_radiation_wavelength 0.71073
_diffrn_reflns_av_R_equivalents 0.0542
_diffrn_reflns_av_unetI/netI 0.0346
_diffrn_reflns_Laue_measured_fraction_full 0.998
_diffrn_reflns_Laue_measured_fraction_max 0.997
_diffrn_reflns_limit_h_max 34
_diffrn_reflns_limit_h_min -34
_diffrn_reflns_limit_k_max 20
_diffrn_reflns_limit_k_min -19
_diffrn_reflns_limit_l_max 28
_diffrn_reflns_limit_l_min -28
_diffrn_reflns_number 70584
_diffrn_reflns_point_group_measured_fraction_full 0.998
_diffrn_reflns_point_group_measured_fraction_max 0.997
_diffrn_reflns_theta_full 25.242
_diffrn_reflns_theta_max 28.366
_diffrn_reflns_theta_min 2.761
_diffrn_source 'fine-focus sealed tube'
_exptl_absorpt_coefficient_mu 1.393
_exptl_absorpt_correction_T_max 0.7457
_exptl_absorpt_correction_T_min 0.6114
_exptl_absorpt_correction_type multi-scan
_exptl_absorpt_process_details SADABS
_exptl_crystal_colour Black
_exptl_crystal_density_diffrn 1.806
_exptl_crystal_density_method 'not measured'
_exptl_crystal_description Block
_exptl_crystal_F_000 4440
_exptl_crystal_size_max 0.180
_exptl_crystal_size_mid 0.150
_exptl_crystal_size_min 0.120
_refine_diff_density_max 1.130
_refine_diff_density_min -1.698
_refine_diff_density_rms 0.117
_refine_ls_extinction_method none
_refine_ls_goodness_of_fit_ref 1.049
_refine_ls_hydrogen_treatment constr
_refine_ls_matrix_type full
_refine_ls_number_parameters 1210
_refine_ls_number_reflns 10575
_refine_ls_number_restraints 1228
_refine_ls_restrained_S_all 1.047
_refine_ls_R_factor_all 0.0802
_refine_ls_R_factor_gt 0.0572
_refine_ls_shift/su_max 0.200
_refine_ls_shift/su_mean 0.001
_refine_ls_structure_factor_coef Fsqd
_refine_ls_weighting_details 'w=1/[\s^2^(Fo^2^)+(0.1035P)^2^+27.0342P] where P=(Fo^2^+2Fc^2^)/3'
_refine_ls_weighting_scheme calc
_refine_ls_wR_factor_gt 0.1602
_refine_ls_wR_factor_ref 0.1824
_reflns_Friedel_coverage 0.000
_reflns_number_gt 8005
_reflns_number_total 10575
_reflns_threshold_expression 'I > 2\s(I)'
_cod_data_source_file ja6b11970_si_002.cif
_cod_data_source_block la2c2@c92
_cod_depositor_comments
;
The following automatic conversions were performed:

'_exptl_absorpt_correction_type' value 'Multi-scan' changed to
'multi-scan' according to
/home/data/users/saulius/crontab/automatic-downloads/rss-feeds/ACS/lib/dictionaries/cif_core.dic
dictionary named 'cif_core.dic' version 2.4.2 from 2011-04-26.

Automatic conversion script
Id: cif_fix_values 4973 2017-02-22 13:04:09Z antanas 

 Adding full bibliography for 4125558--4125559.cif.
;
_cod_original_cell_volume 8177.5(11)
_cod_database_code 4125559
_shelx_shelxl_version_number 2014/7
_shelx_space_group_comment
;
The symmetry employed for this shelxl refinement is uniquely defined
by the following loop, which should always be used as a source of
symmetry information in preference to the above space-group names.
They are only intended as comments.
;
_shelx_estimated_absorpt_t_min 0.788
_shelx_estimated_absorpt_t_max 0.851

loop_
_space_group_symop_operation_xyz
'x, y, z'
'-x, y, -z'
'x+1/2, y+1/2, z'
'-x+1/2, y+1/2, -z'
'-x, -y, -z'
'x, -y, z'
'-x+1/2, -y+1/2, -z'
'x+1/2, -y+1/2, z'

loop_
_atom_site_label
_atom_site_type_symbol
_atom_site_fract_x
_atom_site_fract_y
_atom_site_fract_z
_atom_site_U_iso_or_equiv
_atom_site_adp_type
_atom_site_occupancy
_atom_site_site_symmetry_order
_atom_site_calc_flag
_atom_site_refinement_flags_posn
_atom_site_refinement_flags_adp
_atom_site_refinement_flags_occupancy
_atom_site_disorder_assembly
_atom_site_disorder_group
C1 C 0.2282(2) 0.0269(4) 0.4118(4) 0.055(2) Uani 0.5 1 d D U P A -1
C2 C 0.2656(3) -0.0402(5) 0.3995(3) 0.0525(19) Uani 0.5 1 d D U P A -1
C3 C 0.2487(3) -0.1303(6) 0.3787(5) 0.048(2) Uani 0.5 1 d D U P A -1
C4 C 0.1945(3) -0.1560(7) 0.3731(6) 0.048(2) Uani 0.5 1 d D U P A -1
C5 C 0.1581(3) -0.0891(5) 0.3854(3) 0.0467(18) Uani 0.5 1 d D U P A -1
C6 C 0.1743(2) -0.0019(6) 0.4069(2) 0.0522(14) Uani 0.5 1 d D U P A -1
C7 C 0.1327(3) 0.0588(5) 0.3788(4) 0.0514(19) Uani 0.5 1 d D U P A -1
C8 C 0.1425(3) 0.1477(5) 0.3586(3) 0.0533(19) Uani 0.5 1 d D U P A -1
C9 C 0.1961(3) 0.1742(8) 0.3655(6) 0.055(2) Uani 0.5 1 d D U P A -1
C10 C 0.2377(4) 0.1161(6) 0.3912(6) 0.058(3) Uani 0.5 1 d D U P A -1
C11 C 0.2830(3) 0.1353(6) 0.3585(4) 0.061(3) Uani 0.5 1 d D U P A -1
C12 C 0.3197(4) 0.0666(5) 0.3481(4) 0.062(3) Uani 0.5 1 d D U P A -1
C13 C 0.3090(3) -0.0219(4) 0.3665(4) 0.058(2) Uani 0.5 1 d D U P A -1
C14 C 0.3189(3) -0.0968(6) 0.3283(4) 0.053(2) Uani 0.5 1 d D U P A -1
C15 C 0.2805(3) -0.1631(6) 0.3336(4) 0.049(2) Uani 0.5 1 d D U P A -1
C16 C 0.2604(3) -0.2198(6) 0.2821(4) 0.0473(19) Uani 0.5 1 d D U P A -1
C17 C 0.2103(3) -0.2532(5) 0.2828(4) 0.0473(18) Uani 0.5 1 d D U P A -1
C18 C 0.1767(3) -0.2178(5) 0.3267(3) 0.0470(17) Uani 0.5 1 d D U P A -1
C19 C 0.1238(3) -0.2189(6) 0.2924(5) 0.050(2) Uani 0.5 1 d D U P A -1
C20 C 0.0907(3) -0.1444(5) 0.2986(4) 0.0474(19) Uani 0.5 1 d D U P A -1
C21 C 0.1083(3) -0.0829(5) 0.3463(3) 0.0474(17) Uani 0.5 1 d D U P A -1
C22 C 0.0930(2) 0.0079(6) 0.3407(3) 0.0520(16) Uani 0.5 1 d D U P A -1
C23 C 0.0629(3) 0.0433(4) 0.2850(3) 0.0482(17) Uani 0.5 1 d D U P A -1
C24 C 0.0672(4) 0.1336(5) 0.2728(4) 0.051(2) Uani 0.5 1 d D U P A -1
C25 C 0.1092(4) 0.1854(6) 0.3091(4) 0.051(2) Uani 0.5 1 d D U P A -1
C26 C 0.1269(3) 0.2483(7) 0.2651(4) 0.054(2) Uani 0.5 1 d D U P A -1
C27 C 0.1816(3) 0.2622(6) 0.2651(4) 0.057(2) Uani 0.5 1 d D U P A -1
C28 C 0.2144(3) 0.2268(6) 0.3171(4) 0.059(2) Uani 0.5 1 d D U P A -1
C29 C 0.2669(3) 0.2024(6) 0.3121(4) 0.061(2) Uani 0.5 1 d D U P A -1
C30 C 0.2895(3) 0.2050(6) 0.2547(4) 0.062(2) Uani 0.5 1 d D U P A -1
C31 C 0.3308(3) 0.1472(6) 0.2499(4) 0.060(2) Uani 0.5 1 d D U P A -1
C32 C 0.3445(5) 0.0746(7) 0.2947(4) 0.066(3) Uani 0.5 1 d D U P A -1
C33 C 0.3594(2) -0.0015(7) 0.2592(3) 0.0616(17) Uani 0.5 1 d D U P A -1
C34 C 0.3412(4) -0.0881(7) 0.2724(4) 0.058(2) Uani 0.5 1 d D U P A -1
C35 C 0.3243(3) -0.1497(6) 0.2198(4) 0.055(2) Uani 0.5 1 d D U P A -1
C36 C 0.2806(3) -0.2110(6) 0.2224(4) 0.052(2) Uani 0.5 1 d D U P A -1
C37 C 0.2491(4) -0.2395(7) 0.1663(4) 0.057(2) Uani 0.5 1 d D U P A -1
C38 C 0.1960(3) -0.2723(6) 0.1684(5) 0.058(2) Uani 0.5 1 d D U P A -1
C39 C 0.1773(5) -0.2797(6) 0.2262(6) 0.054(2) Uani 0.5 1 d . U P A -1
C40 C 0.1242(5) -0.2622(7) 0.2355(6) 0.052(2) Uani 0.5 1 d . U P A -1
C41 C 0.0883(5) -0.2404(8) 0.1845(5) 0.057(3) Uani 0.5 1 d D U P A -1
C42 C 0.0536(5) -0.1678(7) 0.1869(4) 0.051(2) Uani 0.5 1 d D U P A -1
C43 C 0.0567(3) -0.1114(5) 0.2422(5) 0.0496(19) Uani 0.5 1 d D U P A -1
C44 C 0.0453(3) -0.0167(5) 0.2332(3) 0.053(2) Uani 0.5 1 d D U P A -1
C45 C 0.0337(3) 0.0187(5) 0.1704(3) 0.050(2) Uani 0.5 1 d D U P A -1
C46 C 0.0419(3) 0.1131(5) 0.1586(4) 0.0500(19) Uani 0.5 1 d D U P A -1
C47 C 0.0578(5) 0.1683(7) 0.2108(4) 0.050(2) Uani 0.5 1 d D U P A -1
C48 C 0.0920(4) 0.2414(7) 0.2079(4) 0.054(2) Uani 0.5 1 d D U P A -1
C49 C 0.1114(3) 0.2634(6) 0.1529(4) 0.051(2) Uani 0.5 1 d D U P A -1
C50 C 0.1653(3) 0.2792(6) 0.1513(4) 0.056(2) Uani 0.5 1 d D U P A -1
C51 C 0.2035(4) 0.2705(6) 0.2053(4) 0.056(2) Uani 0.5 1 d D U P A -1
C52 C 0.2562(3) 0.2386(7) 0.1995(4) 0.057(2) Uani 0.5 1 d D U P A -1
C53 C 0.2686(3) 0.2091(7) 0.1388(5) 0.065(2) Uani 0.5 1 d D U P A -1
C54 C 0.3105(4) 0.1448(7) 0.1343(4) 0.068(3) Uani 0.5 1 d D U P A -1
C55 C 0.3417(4) 0.1163(6) 0.1904(4) 0.066(2) Uani 0.5 1 d D U P A -1
C56 C 0.3612(3) 0.0282(5) 0.1968(4) 0.064(2) Uani 0.5 1 d D U P A -1
C57 C 0.3519(3) -0.0338(6) 0.1487(4) 0.067(2) Uani 0.5 1 d D U P A -1
C58 C 0.3346(4) -0.1208(6) 0.1604(4) 0.064(2) Uani 0.5 1 d D U P A -1
C59 C 0.3039(4) -0.1502(6) 0.1040(4) 0.065(2) Uani 0.5 1 d D U P A -1
C60 C 0.2620(3) -0.2077(7) 0.1063(4) 0.065(2) Uani 0.5 1 d D U P A -1
C61 C 0.2213(4) -0.2031(7) 0.0536(4) 0.067(3) Uani 0.5 1 d D U P A -1
C62 C 0.1686(4) -0.2281(6) 0.0568(4) 0.068(2) Uani 0.5 1 d D U P A -1
C63 C 0.1552(3) -0.2630(6) 0.1132(4) 0.064(2) Uani 0.5 1 d D U P A -1
C64 C 0.1023(3) -0.2477(7) 0.1230(5) 0.061(3) Uani 0.5 1 d D U P A -1
C65 C 0.0693(4) -0.1852(7) 0.0838(4) 0.065(3) Uani 0.5 1 d D U P A -1
C66 C 0.0412(4) -0.1317(5) 0.1254(5) 0.054(2) Uani 0.5 1 d D U P A -1
C67 C 0.0324(3) -0.0411(5) 0.1169(3) 0.0545(19) Uani 0.5 1 d D U P A -1
C68 C 0.0554(3) 0.0839(5) 0.0485(3) 0.060(2) Uani 0.5 1 d D U P A -1
C69 C 0.0437(3) -0.0071(6) 0.0578(3) 0.0627(19) Uani 0.5 1 d D U P A -1
C70 C 0.0554(3) 0.1455(5) 0.0979(3) 0.049(2) Uani 0.5 1 d D U P A -1
C71 C 0.0899(4) 0.2194(6) 0.0966(4) 0.056(2) Uani 0.5 1 d D U P A -1
C72 C 0.1304(3) 0.2194(6) 0.0557(4) 0.062(2) Uani 0.5 1 d D U P A -1
C73 C 0.1788(3) 0.2530(6) 0.0920(4) 0.061(2) Uani 0.5 1 d D U P A -1
C74 C 0.2279(3) 0.2193(7) 0.0851(4) 0.065(2) Uani 0.5 1 d D U P A -1
C75 C 0.2281(4) 0.1628(7) 0.0312(4) 0.068(3) Uani 0.5 1 d D U P A -1
C76 C 0.2657(4) 0.0942(7) 0.0292(4) 0.069(3) Uani 0.5 1 d D U P A -1
C77 C 0.3064(4) 0.0840(7) 0.0797(4) 0.073(3) Uani 0.5 1 d D U P A -1
C78 C 0.3289(3) -0.0024(8) 0.0888(3) 0.075(2) Uani 0.5 1 d D U P A -1
C79 C 0.3030(4) -0.0792(7) 0.0571(4) 0.071(3) Uani 0.5 1 d D U P A -1
C80 C 0.2601(4) -0.0669(6) 0.0108(5) 0.070(3) Uani 0.5 1 d D U P A -1
C81 C 0.2201(4) -0.1345(7) 0.0067(5) 0.072(3) Uani 0.5 1 d D U P A -1
C82 C 0.1652(4) -0.1155(7) -0.0185(6) 0.073(3) Uani 0.5 1 d D U P A -1
C83 C 0.1342(4) -0.1740(9) 0.0140(6) 0.072(3) Uani 0.5 1 d D U P A -1
C84 C 0.0845(4) -0.1479(5) 0.0298(4) 0.067(2) Uani 0.5 1 d D U P A -1
C85 C 0.0692(4) -0.0577(5) 0.0139(4) 0.066(2) Uani 0.5 1 d D U P A -1
C86 C 0.0899(4) 0.0915(6) 0.0017(4) 0.068(2) Uani 0.5 1 d D U P A -1
C87 C 0.0979(3) 0.0042(7) -0.0219(3) 0.071(2) Uani 0.5 1 d D U P A -1
C88 C 0.1304(4) 0.1569(8) 0.0078(6) 0.069(3) Uani 0.5 1 d D U P A -1
C89 C 0.1812(4) 0.1319(7) -0.0068(5) 0.071(3) Uani 0.5 1 d D U P A -1
C90 C 0.1888(3) 0.0413(6) -0.0300(4) 0.069(2) Uani 0.5 1 d D U P A -1
C91 C 0.2422(3) 0.0204(5) -0.0069(4) 0.071(3) Uani 0.5 1 d D U P A -1
C92 C 0.1484(3) -0.0260(5) -0.0354(4) 0.075(3) Uani 0.5 1 d D U P A -1
C93 C 0.1821(4) 0.0566(6) 0.1856(4) 0.048(2) Uani 0.5 1 d . U P B -2
C94 C 0.2228(3) 0.0131(17) 0.1853(3) 0.044(5) Uani 0.5 1 d . U P B -2
La1 La 0.19657(4) -0.02060(13) 0.29587(7) 0.0332(4) Uani 0.332(3) 1 d . U P C 6
La2 La 0.1682(5) 0.0226(12) 0.0799(4) 0.0639(19) Uani 0.134(3) 1 d . U P D 3
La3 La 0.16216(18) 0.0208(5) 0.08253(16) 0.0576(12) Uani 0.282(3) 1 d . U P E 5
La4 La 0.2010(3) -0.0313(7) 0.2890(3) 0.102(3) Uani 0.140(3) 1 d . U P F 4
La5 La 0.1555(3) 0.0904(8) 0.1027(4) 0.079(2) Uani 0.0524(13) 1 d . U P G 10
La6 La 0.1891(19) 0.0000 0.3048(18) 0.079(2) Uani 0.034(6) 2 d S TU P B 2
La7 La 0.1931(17) 0.0000 0.0782(12) 0.069(3) Uani 0.027(3) 2 d S TU P H 8
La8 La 0.2423(11) 0.0000 0.1166(11) 0.069(3) Uani 0.028(2) 2 d S TU P I 7
La9 La 0.2237(14) 0.020(2) 0.1003(12) 0.068(3) Uani 0.0152(12) 1 d . U P J 9
Cl1 Cl 0.18001(10) 0.5000 0.32902(11) 0.0848(7) Uani 1 2 d S T P K 9
C95 C 0.22562(15) 0.1370(3) 0.56135(18) 0.0378(8) Uani 1 1 d . . . L 9
H95A H 0.2530 0.1725 0.5864 0.057 Uiso 1 1 calc R U . L 9
H95B H 0.2086 0.1731 0.5262 0.057 Uiso 1 1 calc R U . L 9
H95C H 0.2415 0.0840 0.5449 0.057 Uiso 1 1 calc R U . L 9
C96 C 0.18469(12) 0.1081(2) 0.60270(15) 0.0261(6) Uani 1 1 d . . . L 9
H96A H 0.2026 0.0784 0.6410 0.031 Uiso 1 1 calc R U . L 9
H96B H 0.1663 0.1615 0.6160 0.031 Uiso 1 1 calc R U . L 9
C97 C 0.14518(11) 0.04532(19) 0.56836(13) 0.0202(5) Uani 1 1 d . . . L 9
C98 C 0.10135(11) 0.07247(18) 0.52226(12) 0.0172(5) Uani 1 1 d . . . L 9
C99 C 0.08954(11) 0.16036(19) 0.50795(13) 0.0191(5) Uani 1 1 d . . . L 9
H99 H 0.1094 0.2052 0.5319 0.023 Uiso 1 1 calc R U . L 9
C100 C 0.05092(11) 0.18704(18) 0.46128(13) 0.0187(5) Uani 1 1 d . . . L 9
C101 C 0.04078(12) 0.27969(18) 0.44446(14) 0.0219(6) Uani 1 1 d . . . L 9
C102 C 0.07096(14) 0.3570(2) 0.47616(17) 0.0300(7) Uani 1 1 d . . . L 9
H10A H 0.0752 0.3482 0.5223 0.036 Uiso 1 1 calc R U . L 9
H10B H 0.0506 0.4126 0.4663 0.036 Uiso 1 1 calc R U . L 9
C103 C 0.12545(18) 0.3675(3) 0.4553(2) 0.0496(10) Uani 1 1 d . . . L 9
H10C H 0.1444 0.4162 0.4790 0.074 Uiso 1 1 calc R U . L 9
H10D H 0.1214 0.3812 0.4103 0.074 Uiso 1 1 calc R U . L 9
H10E H 0.1452 0.3118 0.4634 0.074 Uiso 1 1 calc R U . L 9
C104 C 0.00115(12) 0.28002(19) 0.39575(14) 0.0230(6) Uani 1 1 d . . . L 9
C105 C -0.02367(14) 0.3572(2) 0.35849(17) 0.0314(7) Uani 1 1 d . . . L 9
H10F H -0.0172 0.4124 0.3837 0.038 Uiso 1 1 calc R U . L 9
H10G H -0.0621 0.3477 0.3502 0.038 Uiso 1 1 calc R U . L 9
C106 C -0.0025(2) 0.3696(3) 0.2958(2) 0.0548(12) Uani 1 1 d . . . L 9
H10H H -0.0225 0.4166 0.2714 0.082 Uiso 1 1 calc R U . L 9
H10I H -0.0061 0.3135 0.2721 0.082 Uiso 1 1 calc R U . L 9
H10J H 0.0347 0.3866 0.3038 0.082 Uiso 1 1 calc R U . L 9
C107 C -0.01271(11) 0.18734(18) 0.38278(13) 0.0190(5) Uani 1 1 d . . . L 9
C108 C -0.05117(11) 0.16036(19) 0.33550(14) 0.0212(5) Uani 1 1 d . . . L 9
H108 H -0.0711 0.2051 0.3116 0.025 Uiso 1 1 calc R U . L 9
C109 C -0.06254(11) 0.07223(19) 0.32071(13) 0.0200(5) Uani 1 1 d . . . L 9
C110 C -0.10081(11) 0.0451(2) 0.26842(14) 0.0238(6) Uani 1 1 d . . . L 9
C111 C -0.13062(13) 0.1079(2) 0.22207(16) 0.0325(7) Uani 1 1 d . . . L 9
H11A H -0.1444 0.1577 0.2453 0.039 Uiso 1 1 calc R U . L 9
H11B H -0.1611 0.0758 0.1990 0.039 Uiso 1 1 calc R U . L 9
C112 C -0.09765(17) 0.1465(3) 0.17452(18) 0.0429(9) Uani 1 1 d . . . L 9
H12A H -0.1198 0.1844 0.1445 0.064 Uiso 1 1 calc R U . L 9
H12B H -0.0831 0.0976 0.1519 0.064 Uiso 1 1 calc R U . L 9
H12C H -0.0688 0.1821 0.1966 0.064 Uiso 1 1 calc R U . L 9
Ni1 Ni 0.01713(2) 0.0000 0.42413(2) 0.01432(13) Uani 1 2 d S T P L 9
N1 N 0.07496(12) 0.0000 0.49364(15) 0.0159(6) Uani 1 2 d S T P L 9
N2 N 0.01827(9) 0.13061(15) 0.42268(11) 0.0172(4) Uani 1 1 d . . . L 9
N3 N -0.03909(13) 0.0000 0.35214(16) 0.0171(6) Uani 1 2 d S T P L 9
C113 C 0.1771(2) 0.5000 0.2493(2) 0.0384(12) Uani 1 2 d S T P K 9
C114 C 0.2234(2) 0.5000 0.2236(3) 0.0405(12) Uani 1 2 d S T P K 9
H114 H 0.2564 0.5000 0.2498 0.049 Uiso 1 2 calc R U P K 9
C115 C 0.2209(2) 0.5000 0.1580(3) 0.0375(11) Uani 1 2 d S T P K 9
H115 H 0.2524 0.5000 0.1395 0.045 Uiso 1 2 calc R U P K 9
C116 C 0.1728(2) 0.5000 0.1202(3) 0.0416(12) Uani 1 2 d S T P K 9
H116 H 0.1713 0.5000 0.0758 0.050 Uiso 1 2 calc R U P K 9
C117 C 0.1268(2) 0.5000 0.1472(3) 0.0439(13) Uani 1 2 d S T P K 9
H117 H 0.0937 0.5000 0.1211 0.053 Uiso 1 2 calc R U P K 9
C118 C 0.1287(2) 0.5000 0.2117(3) 0.0398(12) Uani 1 2 d S T P K 9
H118 H 0.0972 0.5000 0.2301 0.048 Uiso 1 2 calc R U P K 9
C120 C 0.4605(2) -0.0515(3) 1.0782(3) 0.0446(19) Uani 0.5 1 d G . P M -1
C121 C 0.48273(19) 0.0049(5) 1.12602(19) 0.061(3) Uani 0.5 1 d G . P M -1
H121 H 0.4996 -0.0194 1.1645 0.073 Uiso 0.5 1 calc R U P M -1
C122 C 0.4803(3) 0.0969(5) 1.1176(3) 0.067(3) Uani 0.5 1 d G . P M -1
H122 H 0.4955 0.1355 1.1503 0.080 Uiso 0.5 1 calc R U P M -1
C123 C 0.4557(3) 0.1325(3) 1.0613(3) 0.17(2) Uani 0.5 1 d G . P M -1
H123 H 0.4541 0.1954 1.0555 0.208 Uiso 0.5 1 calc R U P M -1
C124 C 0.4335(3) 0.0760(4) 1.0135(2) 0.052(2) Uani 0.5 1 d G . P M -1
H124 H 0.4167 0.1004 0.9750 0.062 Uiso 0.5 1 calc R U P M -1
C125 C 0.43590(19) -0.0160(3) 1.0219(2) 0.030(2) Uani 0.5 1 d G . P M -1
H125 H 0.4207 -0.0545 0.9892 0.037 Uiso 0.5 1 calc R U P M -1
Cl2 Cl 0.4609(3) -0.1587(6) 1.0833(5) 0.160(3) Uani 0.5 1 d . . P M -1

loop_
_atom_site_aniso_label
_atom_site_aniso_U_11
_atom_site_aniso_U_22
_atom_site_aniso_U_33
_atom_site_aniso_U_23
_atom_site_aniso_U_13
_atom_site_aniso_U_12
C1 0.076(4) 0.063(5) 0.025(3) -0.007(3) 0.001(3) -0.001(4)
C2 0.054(4) 0.068(4) 0.030(3) 0.011(3) -0.013(3) 0.004(4)
C3 0.057(5) 0.051(4) 0.033(4) 0.019(3) -0.003(4) 0.016(4)
C4 0.061(5) 0.049(5) 0.035(4) 0.020(4) 0.014(4) 0.004(4)
C5 0.058(4) 0.058(4) 0.029(3) 0.014(3) 0.022(3) -0.001(4)
C6 0.074(4) 0.065(3) 0.020(2) 0.003(6) 0.015(2) 0.002(6)
C7 0.064(5) 0.064(5) 0.033(4) -0.003(4) 0.027(4) 0.009(4)
C8 0.072(5) 0.055(4) 0.037(3) -0.017(3) 0.022(3) 0.011(4)
C9 0.077(5) 0.048(5) 0.040(5) -0.021(4) 0.010(4) -0.004(4)
C10 0.074(5) 0.060(5) 0.038(5) -0.017(4) 0.000(4) -0.013(4)
C11 0.063(5) 0.066(5) 0.045(5) -0.014(4) -0.020(4) -0.026(4)
C12 0.045(4) 0.078(6) 0.054(5) 0.001(4) -0.023(4) -0.027(4)
C13 0.047(4) 0.071(6) 0.046(4) 0.011(4) -0.022(3) 0.001(4)
C14 0.034(4) 0.069(5) 0.051(5) 0.020(4) -0.014(4) 0.011(4)
C15 0.044(4) 0.048(5) 0.049(5) 0.016(4) -0.011(4) 0.018(4)
C16 0.051(4) 0.039(4) 0.050(4) 0.013(4) 0.003(4) 0.022(3)
C17 0.062(4) 0.028(3) 0.051(4) 0.014(3) 0.001(4) 0.006(4)
C18 0.057(4) 0.034(3) 0.051(4) 0.021(3) 0.011(3) 0.000(3)
C19 0.056(4) 0.038(4) 0.059(5) 0.015(4) 0.016(4) -0.014(4)
C20 0.038(4) 0.054(4) 0.052(4) 0.019(4) 0.017(3) -0.017(4)
C21 0.048(4) 0.059(4) 0.042(4) 0.015(3) 0.030(3) -0.004(3)
C22 0.048(3) 0.070(4) 0.047(3) 0.003(5) 0.035(3) 0.007(5)
C23 0.033(3) 0.065(4) 0.054(4) -0.007(3) 0.032(3) 0.006(3)
C24 0.048(4) 0.055(4) 0.054(5) -0.003(4) 0.022(4) 0.018(4)
C25 0.067(5) 0.047(5) 0.043(4) -0.014(4) 0.023(4) 0.016(4)
C26 0.081(5) 0.034(4) 0.048(5) -0.009(4) 0.018(5) 0.015(4)
C27 0.086(5) 0.025(4) 0.059(5) -0.015(4) 0.010(5) -0.007(4)
C28 0.084(5) 0.036(4) 0.056(4) -0.023(4) 0.004(4) -0.015(4)
C29 0.074(5) 0.047(5) 0.056(5) -0.019(4) -0.007(5) -0.027(4)
C30 0.061(5) 0.051(4) 0.069(5) -0.006(5) -0.002(5) -0.034(4)
C31 0.037(4) 0.064(5) 0.075(5) 0.005(5) -0.002(4) -0.035(4)
C32 0.030(4) 0.087(5) 0.075(6) 0.002(5) -0.012(4) -0.028(4)
C33 0.016(2) 0.084(4) 0.081(4) 0.012(6) -0.004(3) -0.006(6)
C34 0.023(4) 0.078(5) 0.070(5) 0.015(5) -0.002(4) 0.017(4)
C35 0.036(4) 0.066(5) 0.064(5) 0.010(5) 0.013(4) 0.028(4)
C36 0.052(4) 0.045(4) 0.059(5) 0.005(4) 0.006(4) 0.027(4)
C37 0.073(5) 0.040(4) 0.060(5) -0.007(4) 0.013(4) 0.030(4)
C38 0.082(5) 0.025(3) 0.062(5) -0.011(4) -0.001(5) 0.013(4)
C39 0.074(5) 0.023(3) 0.062(5) 0.001(4) 0.002(4) 0.000(4)
C40 0.063(4) 0.028(4) 0.064(5) 0.006(4) 0.001(4) -0.020(3)
C41 0.058(5) 0.043(4) 0.068(5) -0.008(5) -0.002(5) -0.025(4)
C42 0.034(4) 0.051(4) 0.067(5) -0.002(5) 0.001(4) -0.021(3)
C43 0.031(3) 0.057(4) 0.064(5) 0.008(4) 0.018(4) -0.015(3)
C44 0.028(3) 0.074(6) 0.062(4) 0.002(4) 0.019(3) -0.001(3)
C45 0.021(2) 0.066(6) 0.064(4) 0.007(4) 0.006(3) 0.004(3)
C46 0.029(3) 0.061(4) 0.061(4) 0.005(4) 0.009(4) 0.019(3)
C47 0.048(4) 0.048(4) 0.057(5) 0.002(4) 0.023(4) 0.026(4)
C48 0.070(5) 0.036(4) 0.059(5) -0.009(4) 0.022(5) 0.022(4)
C49 0.069(5) 0.033(4) 0.053(4) 0.013(4) 0.016(4) 0.019(4)
C50 0.082(5) 0.026(3) 0.062(5) 0.016(4) 0.014(4) 0.004(4)
C51 0.080(5) 0.024(3) 0.063(5) 0.002(4) 0.009(5) -0.014(4)
C52 0.069(5) 0.039(4) 0.062(5) 0.009(4) 0.004(5) -0.028(4)
C53 0.070(5) 0.062(5) 0.066(5) 0.023(5) 0.021(5) -0.022(4)
C54 0.052(5) 0.088(5) 0.068(5) 0.027(5) 0.024(5) -0.023(4)
C55 0.033(4) 0.083(5) 0.084(6) 0.018(5) 0.014(5) -0.022(4)
C56 0.022(3) 0.088(5) 0.085(5) 0.018(4) 0.012(4) -0.008(3)
C57 0.029(3) 0.097(5) 0.081(5) 0.016(4) 0.030(4) 0.015(3)
C58 0.038(4) 0.082(5) 0.075(5) 0.005(5) 0.023(4) 0.029(4)
C59 0.059(5) 0.076(5) 0.066(5) 0.000(5) 0.031(4) 0.038(4)
C60 0.075(5) 0.059(5) 0.063(5) -0.014(5) 0.020(5) 0.035(4)
C61 0.090(5) 0.063(5) 0.052(5) -0.025(4) 0.019(5) 0.026(5)
C62 0.090(5) 0.058(5) 0.053(4) -0.035(4) -0.001(5) 0.012(4)
C63 0.088(5) 0.037(4) 0.060(5) -0.023(4) -0.011(5) -0.001(4)
C64 0.069(5) 0.041(5) 0.068(5) -0.019(5) -0.010(5) -0.020(4)
C65 0.064(5) 0.058(5) 0.065(5) -0.021(4) -0.014(4) -0.016(4)
C66 0.034(4) 0.057(4) 0.065(5) -0.017(4) -0.010(4) -0.017(3)
C67 0.024(3) 0.073(4) 0.061(4) 0.001(4) -0.013(3) -0.003(3)
C68 0.049(4) 0.081(5) 0.043(4) 0.007(4) -0.021(3) 0.021(4)
C69 0.044(3) 0.084(5) 0.051(3) -0.007(6) -0.025(3) 0.003(6)
C70 0.038(4) 0.060(5) 0.048(4) 0.020(4) 0.001(3) 0.022(4)
C71 0.063(5) 0.053(5) 0.052(4) 0.018(4) 0.004(4) 0.026(4)
C72 0.081(5) 0.057(4) 0.046(4) 0.030(4) 0.008(4) 0.023(4)
C73 0.086(5) 0.046(4) 0.055(5) 0.028(4) 0.024(4) 0.007(4)
C74 0.085(5) 0.058(5) 0.058(5) 0.031(4) 0.027(5) -0.013(4)
C75 0.087(5) 0.077(6) 0.047(5) 0.025(4) 0.036(4) -0.003(5)
C76 0.075(5) 0.092(6) 0.050(5) 0.024(4) 0.048(4) -0.002(5)
C77 0.059(5) 0.102(6) 0.070(5) 0.025(5) 0.048(4) -0.001(5)
C78 0.050(3) 0.109(5) 0.076(4) 0.014(6) 0.050(3) 0.012(7)
C79 0.063(5) 0.100(5) 0.059(5) 0.001(5) 0.049(4) 0.027(5)
C80 0.082(5) 0.093(6) 0.044(5) 0.004(4) 0.039(4) 0.036(5)
C81 0.090(6) 0.087(6) 0.041(5) -0.021(4) 0.022(5) 0.027(5)
C82 0.096(6) 0.088(6) 0.033(4) -0.019(4) 0.003(5) 0.011(5)
C83 0.096(6) 0.072(5) 0.043(5) -0.024(5) -0.003(5) -0.002(5)
C84 0.076(5) 0.074(5) 0.044(4) -0.024(4) -0.017(4) -0.010(4)
C85 0.066(5) 0.086(5) 0.037(4) -0.010(4) -0.027(4) -0.001(5)
C86 0.074(5) 0.089(5) 0.035(4) 0.014(4) -0.015(4) 0.017(5)
C87 0.079(4) 0.095(5) 0.033(3) 0.000(6) -0.014(3) 0.011(6)
C88 0.084(5) 0.084(6) 0.037(4) 0.030(5) 0.000(5) 0.018(5)
C89 0.091(6) 0.091(6) 0.033(4) 0.030(4) 0.021(5) 0.004(5)
C90 0.090(5) 0.098(5) 0.024(3) 0.015(3) 0.022(4) 0.014(4)
C91 0.088(5) 0.097(7) 0.038(3) 0.013(4) 0.042(4) 0.015(5)
C92 0.093(5) 0.098(6) 0.031(3) -0.009(4) -0.001(4) 0.009(4)
C93 0.058(5) 0.040(4) 0.042(4) 0.007(3) 0.000(4) -0.001(4)
C94 0.041(3) 0.062(15) 0.030(3) -0.002(4) 0.007(2) -0.016(6)
La1 0.0323(5) 0.0581(11) 0.0108(5) 0.0047(4) 0.0081(3) 0.0110(4)
La2 0.065(4) 0.105(4) 0.0245(19) 0.0107(19) 0.0172(18) 0.001(3)
La3 0.0444(10) 0.110(3) 0.0150(8) 0.0203(12) -0.0061(9) -0.0187(13)
La4 0.157(5) 0.123(5) 0.0293(18) 0.027(2) 0.0230(19) 0.036(3)
La5 0.088(4) 0.104(4) 0.043(3) 0.020(3) 0.001(3) 0.012(3)
La6 0.088(4) 0.104(4) 0.043(3) 0.020(3) 0.001(3) 0.012(3)
La7 0.063(5) 0.116(5) 0.030(4) 0.000 0.012(4) 0.000
La8 0.062(6) 0.117(6) 0.032(5) 0.000 0.015(4) 0.000
La9 0.063(6) 0.113(6) 0.028(5) 0.012(5) 0.010(5) -0.006(5)
Cl1 0.0869(15) 0.1135(18) 0.0556(11) 0.000 0.0163(10) 0.000
C95 0.0327(17) 0.042(2) 0.0386(19) -0.0098(16) 0.0043(15) -0.0146(15)
C96 0.0268(14) 0.0275(15) 0.0228(14) -0.0049(12) -0.0013(12) -0.0037(12)
C97 0.0211(13) 0.0243(14) 0.0147(12) -0.0002(10) 0.0002(10) -0.0016(11)
C98 0.0180(12) 0.0180(13) 0.0159(12) -0.0024(10) 0.0036(10) -0.0010(10)
C99 0.0212(13) 0.0170(12) 0.0194(12) -0.0043(10) 0.0030(10) -0.0039(10)
C100 0.0207(12) 0.0146(12) 0.0216(13) -0.0010(10) 0.0057(10) -0.0001(10)
C101 0.0270(14) 0.0136(12) 0.0260(14) 0.0005(10) 0.0072(11) 0.0005(10)
C102 0.0362(17) 0.0151(13) 0.0376(17) -0.0030(12) 0.0015(14) -0.0032(12)
C103 0.051(2) 0.036(2) 0.063(3) -0.0008(19) 0.011(2) -0.0220(18)
C104 0.0302(15) 0.0144(12) 0.0254(14) 0.0019(11) 0.0076(12) 0.0017(11)
C105 0.0398(18) 0.0173(14) 0.0362(18) 0.0046(12) 0.0016(14) 0.0077(13)
C106 0.083(3) 0.037(2) 0.047(2) 0.0236(18) 0.020(2) 0.015(2)
C107 0.0220(13) 0.0154(12) 0.0207(12) 0.0010(10) 0.0062(10) 0.0009(10)
C108 0.0234(13) 0.0185(13) 0.0211(13) 0.0047(11) 0.0012(11) 0.0061(11)
C109 0.0190(12) 0.0207(13) 0.0199(13) 0.0027(10) 0.0009(10) 0.0022(10)
C110 0.0192(13) 0.0286(15) 0.0222(14) 0.0016(12) -0.0020(11) 0.0014(11)
C111 0.0284(16) 0.0338(17) 0.0317(16) 0.0020(14) -0.0084(13) 0.0058(13)
C112 0.052(2) 0.046(2) 0.0273(17) 0.0108(16) -0.0043(16) 0.0052(18)
Ni1 0.0158(2) 0.0125(2) 0.0146(2) 0.000 0.00176(17) 0.000
N1 0.0151(14) 0.0165(15) 0.0161(15) 0.000 0.0020(12) 0.000
N2 0.0176(10) 0.0169(10) 0.0172(10) -0.0003(9) 0.0027(8) 0.0011(9)
N3 0.0158(14) 0.0187(15) 0.0168(15) 0.000 0.0025(12) 0.000
C113 0.063(4) 0.027(2) 0.027(2) 0.000 0.015(2) 0.000
C114 0.045(3) 0.038(3) 0.039(3) 0.000 0.005(2) 0.000
C115 0.035(3) 0.040(3) 0.038(3) 0.000 0.009(2) 0.000
C116 0.048(3) 0.044(3) 0.034(3) 0.000 0.010(2) 0.000
C117 0.040(3) 0.050(3) 0.042(3) 0.000 0.005(2) 0.000
C118 0.034(3) 0.039(3) 0.048(3) 0.000 0.011(2) 0.000
C120 0.027(3) 0.068(5) 0.040(4) 0.015(4) 0.011(3) 0.009(3)
C121 0.032(3) 0.113(7) 0.039(4) 0.032(10) 0.010(3) 0.013(11)
C122 0.060(6) 0.091(9) 0.049(6) 0.002(6) 0.009(5) -0.016(6)
C123 0.049(9) 0.20(3) 0.29(4) 0.20(3) 0.071(15) 0.037(12)
C124 0.038(5) 0.075(7) 0.042(5) -0.005(5) 0.002(4) -0.009(5)
C125 0.038(3) 0.010(7) 0.043(3) 0.002(2) 0.007(3) 0.006(2)
Cl2 0.127(5) 0.162(6) 0.195(7) 0.021(6) 0.039(5) 0.038(5)

loop_
_atom_type_symbol
_atom_type_description
_atom_type_scat_dispersion_real
_atom_type_scat_dispersion_imag
_atom_type_scat_source
C C 0.0033 0.0016 'International Tables Vol C Tables 4.2.6.8 and 6.1.1.4'
La La -0.2871 2.4523 'International Tables Vol C Tables 4.2.6.8 and 6.1.1.4'
Ni Ni 0.3393 1.1124 'International Tables Vol C Tables 4.2.6.8 and 6.1.1.4'
Cl Cl 0.1484 0.1585 'International Tables Vol C Tables 4.2.6.8 and 6.1.1.4'
N N 0.0061 0.0033 'International Tables Vol C Tables 4.2.6.8 and 6.1.1.4'
H H 0.0000 0.0000 'International Tables Vol C Tables 4.2.6.8 and 6.1.1.4'

loop_
_geom_angle_atom_site_label_1
_geom_angle_atom_site_label_2
_geom_angle_atom_site_label_3
_geom_angle
_geom_angle_site_symmetry_1
_geom_angle_site_symmetry_3
C6 C1 C10 117.2(7) . .
C6 C1 C2 115.9(6) . .
C10 C1 C2 116.5(6) . .
C13 C2 C1 122.9(6) . .
C13 C2 C3 104.1(6) . .
C1 C2 C3 121.4(7) . .
C4 C3 C15 119.2(8) . .
C4 C3 C2 121.0(8) . .
C15 C3 C2 110.4(7) . .
C18 C4 C5 116.3(7) . .
C18 C4 C3 117.3(8) . .
C5 C4 C3 116.9(8) . .
C4 C5 C6 122.4(7) . .
C4 C5 C21 119.6(7) . .
C6 C5 C21 109.0(6) . .
C5 C6 C1 122.2(7) . .
C5 C6 C7 105.7(6) . .
C1 C6 C7 118.9(8) . .
C8 C7 C22 117.5(7) . .
C8 C7 C6 123.4(8) . .
C22 C7 C6 108.9(6) . .
C25 C8 C9 116.9(8) . .
C25 C8 C7 119.5(8) . .
C9 C8 C7 115.9(8) . .
C8 C9 C10 122.2(9) . .
C8 C9 C28 119.2(8) . .
C10 C9 C28 108.2(8) . .
C9 C10 C1 122.3(8) . .
C9 C10 C11 107.2(8) . .
C1 C10 C11 120.5(8) . .
C12 C11 C29 121.8(8) . .
C12 C11 C10 121.0(8) . .
C29 C11 C10 107.3(7) . .
C32 C12 C13 116.0(8) . .
C32 C12 C11 116.9(8) . .
C13 C12 C11 117.9(8) . .
C12 C13 C2 120.9(7) . .
C12 C13 C14 120.9(7) . .
C2 C13 C14 110.2(6) . .
C34 C14 C15 120.3(7) . .
C34 C14 C13 122.8(8) . .
C15 C14 C13 108.8(7) . .
C14 C15 C16 122.3(7) . .
C14 C15 C3 106.3(7) . .
C16 C15 C3 123.1(7) . .
C17 C16 C15 116.2(7) . .
C17 C16 C36 119.2(7) . .
C15 C16 C36 119.6(7) . .
C16 C17 C39 122.0(8) . .
C16 C17 C18 120.6(8) . .
C39 C17 C18 108.3(8) . .
C4 C18 C19 124.3(8) . .
C4 C18 C17 122.5(8) . .
C19 C18 C17 105.2(7) . .
C40 C19 C20 121.9(9) . .
C40 C19 C18 109.4(9) . .
C20 C19 C18 118.3(9) . .
C21 C20 C19 116.6(8) . .
C21 C20 C43 118.2(8) . .
C19 C20 C43 118.7(7) . .
C20 C21 C22 120.7(7) . .
C20 C21 C5 123.7(7) . .
C22 C21 C5 109.1(6) . .
C21 C22 C23 122.5(7) . .
C21 C22 C7 107.1(6) . .
C23 C22 C7 122.6(7) . .
C24 C23 C22 118.1(7) . .
C24 C23 C44 118.9(7) . .
C22 C23 C44 119.0(7) . .
C23 C24 C47 121.8(9) . .
C23 C24 C25 119.4(8) . .
C47 C24 C25 108.8(7) . .
C8 C25 C26 123.1(9) . .
C8 C25 C24 121.5(9) . .
C26 C25 C24 105.8(6) . .
C48 C26 C27 121.2(9) . .
C48 C26 C25 107.3(7) . .
C27 C26 C25 119.6(9) . .
C28 C27 C26 115.5(8) . .
C28 C27 C51 117.7(8) . .
C26 C27 C51 120.4(8) . .
C27 C28 C29 120.6(8) . .
C27 C28 C9 124.2(8) . .
C29 C28 C9 108.9(8) . .
C28 C29 C30 124.2(8) . .
C28 C29 C11 108.3(8) . .
C30 C29 C11 120.2(8) . .
C31 C30 C29 117.0(8) . .
C31 C30 C52 121.8(8) . .
C29 C30 C52 116.5(8) . .
C30 C31 C55 121.2(8) . .
C30 C31 C32 122.1(9) . .
C55 C31 C32 106.9(7) . .
C12 C32 C33 123.3(8) . .
C12 C32 C31 120.8(8) . .
C33 C32 C31 107.1(8) . .
C56 C33 C34 121.9(8) . .
C56 C33 C32 107.2(8) . .
C34 C33 C32 119.6(7) . .
C14 C34 C33 116.1(8) . .
C14 C34 C35 118.9(8) . .
C33 C34 C35 119.2(8) . .
C58 C35 C36 118.1(7) . .
C58 C35 C34 115.4(7) . .
C36 C35 C34 120.8(8) . .
C37 C36 C16 119.3(7) . .
C37 C36 C35 120.6(8) . .
C16 C36 C35 117.4(8) . .
C36 C37 C60 118.7(8) . .
C36 C37 C38 120.1(8) . .
C60 C37 C38 117.8(9) . .
C39 C38 C37 119.5(8) . .
C39 C38 C63 115.3(9) . .
C37 C38 C63 120.5(9) . .
C38 C39 C40 124.2(10) . .
C38 C39 C17 119.7(9) . .
C40 C39 C17 107.0(10) . .
C41 C40 C19 120.5(10) . .
C41 C40 C39 118.8(11) . .
C19 C40 C39 109.5(10) . .
C40 C41 C42 120.9(9) . .
C40 C41 C64 119.6(10) . .
C42 C41 C64 109.7(9) . .
C41 C42 C66 108.7(9) . .
C41 C42 C43 121.0(8) . .
C66 C42 C43 121.3(9) . .
C42 C43 C44 118.1(7) . .
C42 C43 C20 115.9(7) . .
C44 C43 C20 121.4(8) . .
C45 C44 C23 119.4(7) . .
C45 C44 C43 119.6(7) . .
C23 C44 C43 117.7(7) . .
C44 C45 C67 119.5(7) . .
C44 C45 C46 120.2(7) . .
C67 C45 C46 116.7(7) . .
C47 C46 C45 117.8(7) . .
C47 C46 C70 115.6(7) . .
C45 C46 C70 121.9(7) . .
C46 C47 C48 122.4(8) . .
C46 C47 C24 121.7(9) . .
C48 C47 C24 107.3(8) . .
C49 C48 C47 121.4(8) . .
C49 C48 C26 117.5(9) . .
C47 C48 C26 110.1(8) . .
C48 C49 C50 122.0(8) . .
C48 C49 C71 118.2(8) . .
C50 C49 C71 108.9(8) . .
C49 C50 C51 122.3(7) . .
C49 C50 C73 109.8(8) . .
C51 C50 C73 118.8(7) . .
C50 C51 C52 120.3(7) . .
C50 C51 C27 114.7(7) . .
C52 C51 C27 121.1(8) . .
C30 C52 C53 116.6(8) . .
C30 C52 C51 119.6(8) . .
C53 C52 C51 119.9(8) . .
C74 C53 C52 117.1(8) . .
C74 C53 C54 118.3(9) . .
C52 C53 C54 121.1(8) . .
C55 C54 C53 118.6(8) . .
C55 C54 C77 117.4(8) . .
C53 C54 C77 119.1(9) . .
C56 C55 C54 121.0(8) . .
C56 C55 C31 109.2(8) . .
C54 C55 C31 120.5(8) . .
C57 C56 C55 122.2(8) . .
C57 C56 C33 118.0(8) . .
C55 C56 C33 109.0(8) . .
C56 C57 C58 120.8(8) . .
C56 C57 C78 117.5(8) . .
C58 C57 C78 111.5(8) . .
C35 C58 C57 123.4(8) . .
C35 C58 C59 121.7(8) . .
C57 C58 C59 106.6(8) . .
C60 C59 C58 120.3(8) . .
C60 C59 C79 122.6(9) . .
C58 C59 C79 108.4(8) . .
C59 C60 C61 115.2(8) . .
C59 C60 C37 120.6(8) . .
C61 C60 C37 119.1(8) . .
C62 C61 C60 123.1(8) . .
C62 C61 C81 107.2(8) . .
C60 C61 C81 122.1(8) . .
C63 C62 C61 119.4(8) . .
C63 C62 C83 124.0(8) . .
C61 C62 C83 109.2(8) . .
C62 C63 C64 115.0(8) . .
C62 C63 C38 119.7(8) . .
C64 C63 C38 118.9(8) . .
C41 C64 C63 121.5(9) . .
C41 C64 C65 106.6(8) . .
C63 C64 C65 120.7(9) . .
C84 C65 C64 122.3(9) . .
C84 C65 C66 120.6(9) . .
C64 C65 C66 107.2(7) . .
C67 C66 C42 120.5(9) . .
C67 C66 C65 122.8(9) . .
C42 C66 C65 107.1(7) . .
C66 C67 C69 114.6(8) . .
C66 C67 C45 120.9(7) . .
C69 C67 C45 119.6(7) . .
C70 C68 C69 120.3(7) . .
C70 C68 C86 122.7(8) . .
C69 C68 C86 109.8(7) . .
C68 C69 C67 122.7(7) . .
C68 C69 C85 107.0(7) . .
C67 C69 C85 124.0(8) . .
C68 C70 C71 115.6(8) . .
C68 C70 C46 118.3(8) . .
C71 C70 C46 119.8(7) . .
C49 C71 C70 121.0(8) . .
C49 C71 C72 106.8(8) . .
C70 C71 C72 120.9(8) . .
C88 C72 C71 121.3(8) . .
C88 C72 C73 122.6(8) . .
C71 C72 C73 107.8(7) . .
C74 C73 C50 122.4(8) . .
C74 C73 C72 122.5(8) . .
C50 C73 C72 106.1(7) . .
C73 C74 C75 113.9(8) . .
C73 C74 C53 121.3(8) . .
C75 C74 C53 119.7(8) . .
C76 C75 C74 122.1(8) . .
C76 C75 C89 105.7(8) . .
C74 C75 C89 123.7(8) . .
C77 C76 C75 119.5(8) . .
C77 C76 C91 123.0(9) . .
C75 C76 C91 109.8(8) . .
C76 C77 C78 116.8(9) . .
C76 C77 C54 120.6(8) . .
C78 C77 C54 118.0(8) . .
C57 C78 C77 122.5(8) . .
C57 C78 C79 105.6(8) . .
C77 C78 C79 120.4(7) . .
C80 C79 C78 119.8(9) . .
C80 C79 C59 121.6(9) . .
C78 C79 C59 106.9(8) . .
C79 C80 C91 120.5(9) . .
C79 C80 C81 116.1(8) . .
C91 C80 C81 115.6(8) . .
C80 C81 C61 121.0(8) . .
C80 C81 C82 122.0(9) . .
C61 C81 C82 108.8(8) . .
C83 C82 C92 121.8(10) . .
C83 C82 C81 105.9(8) . .
C92 C82 C81 120.8(8) . .
C84 C83 C82 121.8(10) . .
C84 C83 C62 119.8(9) . .
C82 C83 C62 108.9(8) . .
C65 C84 C83 117.0(8) . .
C65 C84 C85 118.5(8) . .
C83 C84 C85 115.4(9) . .
C84 C85 C69 118.4(8) . .
C84 C85 C87 125.3(9) . .
C69 C85 C87 108.5(6) . .
C88 C86 C87 121.7(8) . .
C88 C86 C68 120.4(9) . .
C87 C86 C68 108.0(7) . .
C86 C87 C92 122.5(8) . .
C86 C87 C85 106.6(7) . .
C92 C87 C85 116.1(9) . .
C72 C88 C86 117.3(9) . .
C72 C88 C89 115.5(8) . .
C86 C88 C89 118.4(9) . .
C88 C89 C75 120.6(9) . .
C88 C89 C90 118.9(9) . .
C75 C89 C90 110.5(8) . .
C91 C90 C92 121.5(8) . .
C91 C90 C89 104.6(7) . .
C92 C90 C89 123.1(8) . .
C80 C91 C90 123.6(8) . .
C80 C91 C76 118.0(8) . .
C90 C91 C76 109.4(7) . .
C87 C92 C82 119.2(8) . .
C87 C92 C90 115.1(7) . .
C82 C92 C90 116.4(7) . .
C94 C93 La6 83.9(11) . .
C93 C94 La6 70.5(9) . .
C93 La6 C94 25.7(6) . .
C97 C96 C95 111.4(3) . .
C97 C97 C98 106.28(15) 6 .
C97 C97 C96 128.82(17) 6 .
C98 C97 C96 124.6(3) . .
C99 C98 N1 125.0(3) . .
C99 C98 C97 123.2(2) . .
N1 C98 C97 111.8(2) . .
C100 C99 C98 123.9(3) . .
C99 C100 N2 125.3(2) . .
C99 C100 C101 123.3(3) . .
N2 C100 C101 111.3(2) . .
C104 C101 C100 106.6(3) . .
C104 C101 C102 129.2(3) . .
C100 C101 C102 124.2(3) . .
C101 C102 C103 112.4(3) . .
C101 C104 C107 106.4(3) . .
C101 C104 C105 129.4(3) . .
C107 C104 C105 124.1(3) . .
C104 C105 C106 112.8(3) . .
C108 C107 N2 124.8(3) . .
C108 C107 C104 123.7(3) . .
N2 C107 C104 111.4(2) . .
C107 C108 C109 124.0(3) . .
N3 C109 C108 125.3(3) . .
N3 C109 C110 111.5(3) . .
C108 C109 C110 123.2(3) . .
C110 C110 C109 106.32(16) 6 .
C110 C110 C111 128.82(18) 6 .
C109 C110 C111 124.7(3) . .
C110 C111 C112 113.7(3) . .
N1 Ni1 N2 90.04(7) . 6
N1 Ni1 N2 90.04(7) . .
N2 Ni1 N2 177.32(14) 6 .
N1 Ni1 N3 177.91(14) . .
N2 Ni1 N3 89.91(7) 6 .
N2 Ni1 N3 89.91(7) . .
C98 N1 C98 103.9(3) 6 .
C98 N1 Ni1 127.98(15) 6 .
C98 N1 Ni1 127.97(15) . .
C107 N2 C100 104.2(2) . .
C107 N2 Ni1 128.13(19) . .
C100 N2 Ni1 127.64(19) . .
C109 N3 C109 104.3(3) . 6
C109 N3 Ni1 127.81(16) . .
C109 N3 Ni1 127.81(16) 6 .
C114 C113 C118 121.3(5) . .
C114 C113 Cl1 118.8(5) . .
C118 C113 Cl1 119.9(5) . .
C113 C114 C115 118.7(5) . .
C116 C115 C114 120.3(5) . .
C115 C116 C117 120.0(5) . .
C118 C117 C116 120.3(6) . .
C117 C118 C113 119.4(5) . .
C121 C120 C125 120.0 . .
C121 C120 Cl2 123.9(5) . .
C125 C120 Cl2 116.1(5) . .
C120 C121 C122 120.0 . .
C121 C122 C123 120.0 . .
C124 C123 C122 120.0 . .
C123 C124 C125 120.0 . .
C124 C125 C120 120.0 . .

loop_
_geom_bond_atom_site_label_1
_geom_bond_atom_site_label_2
_geom_bond_distance
_geom_bond_site_symmetry_2
C1 C6 1.440(5) .
C1 C10 1.440(5) .
C1 C2 1.440(5) .
C2 C13 1.427(7) .
C2 C3 1.468(6) .
C3 C4 1.435(7) .
C3 C15 1.435(7) .
C4 C18 1.390(7) .
C4 C5 1.421(6) .
C5 C6 1.427(7) .
C5 C21 1.433(7) .
C6 C7 1.468(6) .
C7 C8 1.435(7) .
C7 C22 1.435(7) .
C8 C25 1.390(7) .
C8 C9 1.421(6) .
C9 C10 1.427(7) .
C9 C28 1.433(7) .
C10 C11 1.468(6) .
C11 C12 1.435(7) .
C11 C29 1.435(7) .
C12 C32 1.390(7) .
C12 C13 1.421(6) .
C13 C14 1.433(7) .
C14 C34 1.406(7) .
C14 C15 1.415(7) .
C15 C16 1.433(6) .
C16 C17 1.384(6) .
C16 C36 1.453(6) .
C17 C39 1.438(14) .
C17 C18 1.462(7) .
C18 C19 1.452(7) .
C19 C40 1.384(15) .
C19 C20 1.420(7) .
C20 C21 1.406(7) .
C20 C43 1.476(6) .
C21 C22 1.415(7) .
C22 C23 1.433(6) .
C23 C24 1.384(6) .
C23 C44 1.453(6) .
C24 C47 1.420(7) .
C24 C25 1.462(7) .
C25 C26 1.451(7) .
C26 C48 1.419(7) .
C26 C27 1.420(7) .
C27 C28 1.406(7) .
C27 C51 1.476(6) .
C28 C29 1.415(7) .
C29 C30 1.433(6) .
C30 C31 1.384(6) .
C30 C52 1.453(6) .
C31 C55 1.420(7) .
C31 C32 1.462(7) .
C32 C33 1.452(7) .
C33 C56 1.419(7) .
C33 C34 1.420(7) .
C34 C35 1.476(6) .
C35 C58 1.406(10) .
C35 C36 1.457(6) .
C36 C37 1.419(13) .
C37 C60 1.453(6) .
C37 C38 1.457(6) .
C38 C39 1.394(16) .
C38 C63 1.476(6) .
C39 C40 1.430(17) .
C40 C41 1.370(15) .
C41 C42 1.411(6) .
C41 C64 1.419(7) .
C42 C66 1.420(7) .
C42 C43 1.449(14) .
C43 C44 1.457(6) .
C44 C45 1.440(11) .
C45 C67 1.453(5) .
C45 C46 1.457(6) .
C46 C47 1.406(10) .
C46 C70 1.476(6) .
C47 C48 1.411(6) .
C48 C49 1.384(10) .
C49 C50 1.411(6) .
C49 C71 1.419(7) .
C50 C51 1.417(10) .
C50 C73 1.420(7) .
C51 C52 1.457(6) .
C52 C53 1.453(15) .
C53 C74 1.453(6) .
C53 C54 1.457(6) .
C54 C55 1.417(10) .
C54 C77 1.476(6) .
C55 C56 1.411(6) .
C56 C57 1.384(10) .
C57 C58 1.411(6) .
C57 C78 1.419(7) .
C58 C59 1.420(7) .
C59 C60 1.384(6) .
C59 C79 1.462(7) .
C60 C61 1.433(6) .
C61 C62 1.415(7) .
C61 C81 1.435(7) .
C62 C63 1.406(7) .
C62 C83 1.433(7) .
C63 C64 1.420(7) .
C64 C65 1.452(7) .
C65 C84 1.390(7) .
C65 C66 1.462(7) .
C66 C67 1.384(6) .
C67 C69 1.433(6) .
C68 C70 1.406(7) .
C68 C69 1.415(7) .
C68 C86 1.433(7) .
C69 C85 1.435(7) .
C70 C71 1.420(7) .
C71 C72 1.451(7) .
C72 C88 1.390(7) .
C72 C73 1.462(7) .
C73 C74 1.384(6) .
C74 C75 1.433(6) .
C75 C76 1.415(7) .
C75 C89 1.435(7) .
C76 C77 1.406(7) .
C76 C91 1.433(7) .
C77 C78 1.420(7) .
C78 C79 1.452(7) .
C79 C80 1.390(7) .
C80 C91 1.421(6) .
C80 C81 1.435(7) .
C81 C82 1.468(6) .
C82 C83 1.427(7) .
C82 C92 1.440(5) .
C83 C84 1.420(6) .
C84 C85 1.435(7) .
C85 C87 1.468(6) .
C86 C88 1.420(6) .
C86 C87 1.427(7) .
C87 C92 1.440(5) .
C88 C89 1.435(7) .
C89 C90 1.468(6) .
C90 C91 1.427(7) .
C90 C92 1.440(5) .
C93 C94 1.231(18) .
C93 La6 2.68(4) .
C94 La6 2.83(5) .
La1 La1 0.617(4) 6
La2 La2 0.68(3) 6
La3 La3 0.623(16) 6
La4 La4 0.94(2) 6
La5 La5 2.71(2) 6
La9 La9 0.59(6) 6
Cl1 C113 1.702(6) .
C95 C96 1.529(5) .
C96 C97 1.500(4) .
C97 C97 1.358(6) 6
C97 C98 1.450(4) .
C98 C99 1.376(4) .
C98 N1 1.378(3) .
C99 C100 1.368(4) .
C100 N2 1.383(4) .
C100 C101 1.448(4) .
C101 C104 1.355(4) .
C101 C102 1.503(4) .
C102 C103 1.535(5) .
C104 C107 1.450(4) .
C104 C105 1.497(4) .
C105 C106 1.531(6) .
C107 C108 1.375(4) .
C107 N2 1.378(4) .
C108 C109 1.379(4) .
C109 N3 1.370(3) .
C109 C110 1.444(4) .
C110 C110 1.352(6) 6
C110 C111 1.500(4) .
C111 C112 1.527(5) .
Ni1 N1 1.955(3) .
Ni1 N2 1.957(2) 6
Ni1 N2 1.957(2) .
Ni1 N3 1.964(3) .
N1 C98 1.378(3) 6
N3 C109 1.370(3) 6
C113 C114 1.380(8) .
C113 C118 1.385(8) .
C114 C115 1.399(8) .
C115 C116 1.380(8) .
C116 C117 1.387(8) .
C117 C118 1.379(8) .
C120 C121 1.3900 .
C120 C125 1.3900 .
C120 Cl2 1.609(10) .
C121 C122 1.3900 .
C122 C123 1.3900 .
C123 C124 1.3900 .
C124 C125 1.3900 .
